data_4116988
loop_
_publ_author_name
'Charles R. Cornman'
'Thad C. Stauffer'
'Paul D. Boyle'

_publ_contact_author
;
Charles R. Cornman
Department of Chemistry
Box 8204
North Carolina State University
Raleigh, NC 27695-8204
;
_publ_contact_author_email cornman@chemdept.chem.ncsu.edu
_publ_contact_author_fax (919)515-5079
_publ_contact_author_phone (919)515-3209
_publ_section_title
;
 Oxidation of a Vanadium(V)-Dithiolate Complex to a
 Vanadium(V)-\h2,\h2-Disulfenate Complex
;
_journal_name_full 'Journal of the American Chemical Society'
_journal_page_first 5986
_journal_page_last 5987
_journal_paper_doi 10.1021/ja971007s
_journal_volume 119
_journal_year 1997
_chemical_formula_moiety 'V S2 O2 N C11 H14 '
_chemical_formula_sum 'C11 H14 N O2 S2 V'
_chemical_formula_weight 307.30
_chemical_name_systematic ?
_space_group_IT_number 2
_symmetry_cell_setting triclinic
_symmetry_space_group_name_Hall '-P 1'
_symmetry_space_group_name_H-M 'P -1'
_cell_angle_alpha 90.85(3)
_cell_angle_beta 100.93(2)
_cell_angle_gamma 115.05(3)
_cell_formula_units_Z 2
_cell_length_a 6.798(2)
_cell_length_b 7.137(2)
_cell_length_c 14.730(4)
_cell_measurement_reflns_used 24
_cell_measurement_temperature 148
_cell_measurement_theta_max 21.00
_cell_measurement_theta_min 15.00
_cell_volume 632.0(4)
_computing_data_reduction 'NRCVAX DATRD2'
_computing_molecular_graphics NRCVAX
_computing_publication_material 'NRCVAX TABLES Jan 94 Version'
_computing_structure_refinement 'NRCVAX LSTSQ'
_computing_structure_solution SIR92
_diffrn_ambient_temperature 148
_diffrn_measurement_device 'Nonius CAD4-MACH    '
_diffrn_measurement_method 'Omega scan b/P/b        '
_diffrn_radiation_monochromator graphite
_diffrn_radiation_source 'xray tube'
_diffrn_radiation_type 'Molybdenum K\a'
_diffrn_radiation_wavelength .71073
_diffrn_reflns_av_R_equivalents .000
_diffrn_reflns_limit_h_max 7
_diffrn_reflns_limit_h_min -8
_diffrn_reflns_limit_k_max 8
_diffrn_reflns_limit_k_min 0
_diffrn_reflns_limit_l_max 17
_diffrn_reflns_limit_l_min -17
_diffrn_reflns_number 2203
_diffrn_reflns_theta_max 25.00
_diffrn_reflns_theta_min 0.00
_diffrn_standards_decay_% 1.8
_diffrn_standards_interval_time 80
_diffrn_standards_number 3
_exptl_absorpt_coefficient_mu 1.06
_exptl_absorpt_correction_T_max .9971
_exptl_absorpt_correction_T_min .8602
_exptl_absorpt_correction_type psi-scan
_exptl_crystal_density_diffrn 1.615
_exptl_crystal_F_000 317.07
_exptl_crystal_size_max .22
_exptl_crystal_size_mid .12
_exptl_crystal_size_min .04
_refine_diff_density_max .45
_refine_diff_density_min -.44
_refine_ls_goodness_of_fit_obs 1.24
_refine_ls_matrix_type full
_refine_ls_number_parameters 199
_refine_ls_number_reflns 1827
_refine_ls_R_factor_all .035
_refine_ls_R_factor_obs .035
_refine_ls_shift/esd_max .012
_refine_ls_structure_factor_coef F
_refine_ls_weighting_details 'w = 1/(\s^2^(F)+ .0007F^2^)'
_refine_ls_weighting_scheme calc
_refine_ls_wR_factor_all .044
_refine_ls_wR_factor_obs .044
_reflns_number_observed 1827
_reflns_number_total 2203
_reflns_observed_criterion 'Inet > 1.0\s(Inet)'
_cod_data_source_file ja971007s_2.cif
_cod_data_source_block 1
_cod_depositor_comments
;
The following automatic conversions were performed:

'_refine_ls_weighting_scheme' value '1/(\s^2^(F)+ .0007F^2^)' was
changed to 'calc'. New tag '_refine_ls_weighting_details' was
created. The value of the new tag was set to 'w = 1/(\s^2^(F)+
.0007F^2^)'.

Automatic conversion script
Id: cif_fix_values 3143 2015-03-26 13:38:13Z robertas 
;
_cod_original_cell_volume 632.0(3)
_cod_original_formula_sum 'V S2 O2 N C11 H14 '
_cod_database_code 4116988

loop_
_symmetry_equiv_pos_as_xyz
x,y,z
-x,-y,-z

loop_
_atom_site_aniso_label
_atom_site_aniso_U_11
_atom_site_aniso_U_22
_atom_site_aniso_U_33
_atom_site_aniso_U_12
_atom_site_aniso_U_13
_atom_site_aniso_U_23
_atom_site_aniso_type_symbol
V .0103(3) .0119(3) .0162(3) .0042(2) .0045(2) -.0012(2) V
S1 .0157(4) .0092(4) .0246(5) .0018(3) .0081(3) -.0007(3) S
S2 .0175(4) .0191(4) .0163(4) .0095(3) .0024(3) .0036(3) S
O1 .0152(12) .0233(13) .0290(13) .0076(10) .0049(10) -.0041(10) O
O2 .0139(11) .0175(11) .0187(11) .0066(10) .0072(9) -.0002(9) O
N .0128(13) .0067(12) .0116(12) .0038(10) .0051(10) -.0007(10) n
C1 .0169(16) .0130(15) .0122(15) .0079(13) .0048(12) .0029(12) C
C2 .0187(16) .0086(14) .0084(14) .0068(13) .0045(12) .0015(11) C
C3 .0178(16) .0146(15) .0105(15) .0088(13) .0035(12) .0028(12) C
C4 .0246(18) .0100(14) .0116(15) .0069(13) .0014(13) .0023(12) C
C5 .036(2) .0157(16) .0082(15) .0139(15) .0065(14) .0006(13) C
C6 .0276(19) .0208(17) .0138(16) .0158(15) .0102(14) .0052(13) C
C7 .032(2) .0170(17) .0185(18) .0067(16) -.0009(15) -.0023(14) C
C8 .0149(16) .0136(16) .0132(16) .0063(13) .0043(13) .0018(12) C
C9 .0204(17) .0108(15) .0161(16) .0075(13) .0066(13) .0046(13) C
C10 .0100(15) .0095(14) .0143(15) .0019(12) .0060(12) -.0013(12) C
C11 .0194(17) .0113(15) .0149(16) .0047(13) .0064(13) .0002(13) C

loop_
_atom_site_label
_atom_site_fract_x
_atom_site_fract_y
_atom_site_fract_z
_atom_site_U_iso_or_equiv
_atom_site_thermal_displace_type
_atom_site_type_symbol
V .82189(8) .05102(8) .16378(4) .0128(3) Uij V
S1 .84157(13) -.25663(12) .16550(6) .0173(5) Uij S
S2 .93298(13) .25925(12) .05335(5) .0173(4) Uij S
O1 .5622(4) -.0505(4) .11814(17) .0229(14) Uij O
O2 .8499(3) .1911(3) .27602(15) .0162(13) Uij O
N 1.2006(4) .1790(4) .22250(17) .0102(13) Uij n
C1 1.0537(5) .3384(5) .3194(2) .0133(17) Uij C
C2 1.2443(5) .3460(4) .2929(2) .0113(17) Uij C
C3 1.4527(5) .5001(5) .3334(2) .0136(17) Uij C
C4 1.4797(4) .6509(4) .4024(2) .0160(19) Uij C
C5 1.2900(6) .6376(5) .4301(2) .019(2) Uij C
C6 1.0785(6) .4846(5) .3901(2) .0180(19) Uij C
C7 1.7073(5) .8212(5) .4452(2) .025(2) Uij C
C8 1.2525(6) .0153(5) .2680(2) .0137(17) Uij C
C9 1.1358(5) -.1886(5) .2048(2) .0151(18) Uij C
C10 1.3209(5) .2508(5) .1456(2) .0116(16) Uij C
C11 1.2362(5) .3876(5) .0906(2) .0155(17) Uij C
H3 1.570(7) .503(6) .312(3) .0243 Uiso H
H5 1.319(7) .732(6) .481(3) .0299 Uiso H
H6 .948(7) .481(6) .408(3) .0307 Uiso H
H7a 1.7019(18) .885(4) .5019(15) .12(3) Uiso H
H7b 1.752(3) .924(3) .4025(12) .10(2) Uiso H
H7c 1.8123(14) .7630(13) .458(3) .09(2) Uiso H
H8a 1.198(6) -.001(6) .323(3) .0239 Uiso H
H8b 1.401(7) .059(6) .281(3) .0239 Uiso H
H9b 1.145(6) -.301(6) .240(3) .0257 Uiso H
H9a 1.196(6) -.184(6) .151(3) .0257 Uiso H
H10a 1.471(7) .320(6) .168(3) .0212 Uiso H
H10b 1.286(6) .130(6) .105(3) .0212 Uiso H
H11a 1.269(6) .507(6) .121(3) .0252 Uiso H
H11b 1.290(6) .421(6) .031(3) .0252 Uiso H

loop_
_atom_type_symbol
_atom_type_scat_dispersion_real
_atom_type_scat_dispersion_imag
_atom_type_scat_source
V .267 .530 'International Tables Vol. IV Table 2.2B'
S .110 .124 'International Tables Vol. IV Table 2.2B'
O .008 .006 'International Tables Vol. IV Table 2.2B'
N .004 .003 'International Tables Vol. IV Table 2.2B'
C .002 .002 'International Tables Vol. IV Table 2.2B'
H .000 .000 'International Tables Vol. IV Table 2.2B'

loop_
_geom_angle_atom_site_label_1
_geom_angle_atom_site_label_2
_geom_angle_atom_site_label_3
_geom_angle
S1 V S2 121.00(4)
S1 V O1 94.13(10)
S1 V O2 118.50(8)
S2 V O1 96.84(10)
S2 V O2 114.01(8)
O1 V O2 104.90(11)
V S1 C9 104.74(11)
V S2 C11 104.19(11)
V O2 C1 118.64(18)
C2 N C8 109.5(2)
C2 N C10 113.9(2)
C8 N C10 110.9(2)
O2 C1 C2 119.8(3)
O2 C1 C6 121.4(3)
C2 C1 C6 118.9(3)
N C2 C1 114.3(3)
N C2 C3 125.0(3)
C1 C2 C3 120.7(3)
C2 C3 C4 121.2(3)
C2 C3 H3 117(2)
C4 C3 H3 121(2)
C3 C4 C5 117.5(2)
C3 C4 C7 120.9(3)
C5 C4 C7 121.5(3)
C4 C5 C6 122.4(3)
C4 C5 H5 114(2)
C6 C5 H5 123(2)
C1 C6 C5 119.3(3)
C1 C6 H6 118(2)
C5 C6 H6 121(2)
C4 C7 H7a 109.5(8)
C4 C7 H7b 109.5(10)
C4 C7 H7c 109.5(7)
H7a C7 H7b 109(2)
H7a C7 H7c 109(3)
H7b C7 H7c 109(2)
N C8 C9 110.2(3)
N C8 H8a 106(2)
N C8 H8b 108(2)
C9 C8 H8a 109(2)
C9 C8 H8b 111(2)
H8a C8 H8b 110(3)
S1 C9 C8 110.7(2)
S1 C9 H9b 106(2)
S1 C9 H9a 107(2)
C8 C9 H9b 109(2)
C8 C9 H9a 112(2)
H9b C9 H9a 109(3)
N C10 C11 109.8(2)
N C10 H10a 111(2)
N C10 H10b 107(2)
C11 C10 H10a 110(2)
C11 C10 H10b 107(2)
H10a C10 H10b 110(3)
S2 C11 C10 111.0(2)
S2 C11 H11a 105(2)
S2 C11 H11b 104(2)
C10 C11 H11a 114(2)
C10 C11 H11b 113(2)
H11a C11 H11b 106(3)

loop_
_geom_bond_atom_site_label_1
_geom_bond_atom_site_label_2
_geom_bond_distance
V S1 2.2558(11)
V S2 2.2386(12)
V O1 1.596(2)
V O2 1.855(2)
S1 C9 1.817(3)
S2 C11 1.829(3)
O2 C1 1.358(4)
N C2 1.459(4)
N C8 1.491(4)
N C10 1.492(4)
C1 C2 1.403(4)
C1 C6 1.398(4)
C2 C3 1.383(4)
C3 C4 1.398(4)
C3 H3 .91(4)
C4 C5 1.391(5)
C4 C7 1.511(3)
C5 C6 1.392(5)
C5 H5 .94(4)
C6 H6 .96(4)
C7 H7a .96(3)
C7 H7b .96(2)
C7 H7c .960(12)
C8 C9 1.522(4)
C8 H8a .94(4)
C8 H8b .90(4)
C9 H9b .98(4)
C9 H9a .96(4)
C10 C11 1.505(5)
C10 H10a .91(4)
C10 H10b .95(4)
C11 H11a .88(4)
C11 H11b 1.01(4)
